data_7217954
loop_
_publ_author_name
'Jones, Andrew O. F.'
'Leech, Charlotte K.'
'McIntyre, Garry J.'
'Wilson, Chick C.'
'Thomas, Lynne H.'

_publ_section_title
;
 Engineering short, strong hydrogen bonds in urea di-carboxylic acid
 complexes
;
_journal_issue 35
_journal_name_full CrystEngComm
_journal_page_first 8177
_journal_paper_doi 10.1039/C4CE00587B
_journal_volume 16
_journal_year 2014
_chemical_formula_sum 'C8 H16 N4 O6'
_chemical_formula_weight 264.25
_chemical_name_common
;
 bis(methylurea) fumaric acid
;
_chemical_name_systematic
;
 bis(N-methylurea) trans-butenedioic acid
;
_space_group_IT_number 14
_symmetry_cell_setting monoclinic
_symmetry_space_group_name_Hall '-P 2yn'
_symmetry_space_group_name_H-M 'P 1 21/n 1'
_atom_sites_solution_hydrogens difmap
_atom_sites_solution_primary direct
_atom_sites_solution_secondary difmap
_audit_creation_method SHELXL-97
_cell_angle_alpha 90.00
_cell_angle_beta 100.730(6)
_cell_angle_gamma 90.00
_cell_formula_units_Z 2
_cell_length_a 8.7741(14)
_cell_length_b 5.4413(7)
_cell_length_c 13.9303(19)
_cell_measurement_reflns_used 3951
_cell_measurement_temperature 300
_cell_measurement_theta_max 54.95
_cell_measurement_theta_min 6.04
_cell_volume 653.44(16)
_computing_cell_refinement 'CrystalClear 1.4.0 (Rigaku, 2008)'
_computing_data_collection 'CrystalClear 1.4.0 (Rigaku, 2008)'
_computing_data_reduction 'CrystalClear 1.4.0 (Rigaku, 2008)'
_computing_molecular_graphics 'Mercury (McRae, 2006)'
_computing_publication_material 'WINGX (Farrugia, 1999)'
_computing_structure_refinement 'SHELXL-97 (Sheldrick, 2008)'
_computing_structure_solution 'SHELXS-97 (Sheldrick, 2008)'
_diffrn_ambient_temperature 300
_diffrn_measured_fraction_theta_full 0.999
_diffrn_measured_fraction_theta_max 0.999
_diffrn_measurement_device_type 'Rigaku R-AXIS RAPID IP Image Plate'
_diffrn_measurement_method 'Image plate'
_diffrn_radiation_monochromator graphite
_diffrn_radiation_source 'fine-focus sealed tube'
_diffrn_radiation_type MoK\a
_diffrn_radiation_wavelength 0.71075
_diffrn_reflns_av_R_equivalents 0.0466
_diffrn_reflns_av_sigmaI/netI 0.0308
_diffrn_reflns_limit_h_max 11
_diffrn_reflns_limit_h_min -10
_diffrn_reflns_limit_k_max 7
_diffrn_reflns_limit_k_min -7
_diffrn_reflns_limit_l_max 18
_diffrn_reflns_limit_l_min -18
_diffrn_reflns_number 8681
_diffrn_reflns_theta_full 27.48
_diffrn_reflns_theta_max 27.48
_diffrn_reflns_theta_min 3.02
_exptl_absorpt_coefficient_mu 0.115
_exptl_absorpt_correction_T_max 1.0000
_exptl_absorpt_correction_T_min 0.8368
_exptl_absorpt_correction_type multi-scan
_exptl_absorpt_process_details 'ABSCOR, Rigaku 1995'
_exptl_crystal_colour colourless
_exptl_crystal_density_diffrn 1.343
_exptl_crystal_density_method 'not measured'
_exptl_crystal_description block
_exptl_crystal_F_000 280
_exptl_crystal_size_max 0.3
_exptl_crystal_size_mid 0.3
_exptl_crystal_size_min 0.2
_refine_diff_density_max 0.143
_refine_diff_density_min -0.116
_refine_diff_density_rms 0.030
_refine_ls_extinction_coef 0.004(4)
_refine_ls_extinction_expression Fc^*^=kFc[1+0.001xFc^2^\l^3^/sin(2\q)]^-1/4^
_refine_ls_extinction_method SHELXL
_refine_ls_goodness_of_fit_ref 1.031
_refine_ls_hydrogen_treatment refall
_refine_ls_matrix_type full
_refine_ls_number_parameters 115
_refine_ls_number_reflns 1494
_refine_ls_number_restraints 0
_refine_ls_restrained_S_all 1.031
_refine_ls_R_factor_all 0.0949
_refine_ls_R_factor_gt 0.0487
_refine_ls_shift/su_max 0.000
_refine_ls_shift/su_mean 0.000
_refine_ls_structure_factor_coef Fsqd
_refine_ls_weighting_details 'calc w=1/[\s^2^(Fo^2^)+(0.0437P)^2^+0.1277P] where P=(Fo^2^+2Fc^2^)/3'
_refine_ls_weighting_scheme calc
_refine_ls_wR_factor_gt 0.0962
_refine_ls_wR_factor_ref 0.1168
_reflns_number_gt 865
_reflns_number_total 1494
_reflns_threshold_expression >2\s(I)
_cod_duplicate_entry 7214489
_cod_data_source_file c4ce00587b2.cif
_cod_data_source_block mu_fum_300k
_cod_original_sg_symbol_H-M P21/n
_cod_database_code 7217954

loop_
_symmetry_equiv_pos_as_xyz
'x, y, z'
'-x+1/2, y+1/2, -z+1/2'
'-x, -y, -z'
'x-1/2, -y-1/2, z-1/2'

loop_
_atom_site_label
_atom_site_type_symbol
_atom_site_fract_x
_atom_site_fract_y
_atom_site_fract_z
_atom_site_U_iso_or_equiv
_atom_site_adp_type
_atom_site_occupancy
_atom_site_symmetry_multiplicity
_atom_site_calc_flag
H8 H 0.980(5) -0.196(7) 0.754(3) 0.158(14) Uiso 1 1 d
H3 H 0.888(2) 0.235(4) 0.7447(16) 0.068(6) Uiso 1 1 d
H1 H 0.943(2) 0.490(4) 1.0844(16) 0.074(6) Uiso 1 1 d
H5 H 1.047(3) -0.080(4) 0.5879(18) 0.084(8) Uiso 1 1 d
H6 H 1.137(4) -0.249(6) 0.726(2) 0.133(12) Uiso 1 1 d
H2 H 0.716(3) -0.028(5) 0.997(2) 0.122(9) Uiso 1 1 d
H4 H 0.793(3) 0.415(5) 0.6688(17) 0.095(8) Uiso 1 1 d
H7 H 1.117(4) 0.002(6) 0.776(2) 0.143(13) Uiso 1 1 d
O1 O 0.85879(19) 0.1626(3) 0.89361(10) 0.0799(5) Uani 1 1 d
O2 O 0.77412(17) 0.1295(3) 1.03314(10) 0.0732(5) Uani 1 1 d
O3 O 0.88005(17) 0.2487(3) 0.52868(9) 0.0733(5) Uani 1 1 d
N1 N 1.0150(2) -0.0155(4) 0.63506(13) 0.0733(6) Uani 1 1 d
C3 C 0.9200(2) 0.1746(4) 0.61513(13) 0.0599(5) Uani 1 1 d
C2 C 0.9506(2) 0.4414(4) 1.02133(14) 0.0626(6) Uani 1 1 d
N2 N 0.8665(3) 0.2848(4) 0.68729(15) 0.0804(7) Uani 1 1 d
C4 C 1.0672(4) -0.1201(6) 0.7303(2) 0.0887(8) Uani 1 1 d
C1 C 0.8575(2) 0.2318(4) 0.97613(13) 0.0589(5) Uani 1 1 d

loop_
_atom_site_aniso_label
_atom_site_aniso_U_11
_atom_site_aniso_U_22
_atom_site_aniso_U_33
_atom_site_aniso_U_23
_atom_site_aniso_U_13
_atom_site_aniso_U_12
O1 0.1044(12) 0.0890(11) 0.0524(8) -0.0089(7) 0.0304(8) -0.0302(9)
O2 0.0889(11) 0.0844(10) 0.0508(8) -0.0029(7) 0.0246(7) -0.0264(9)
O3 0.0905(11) 0.0866(11) 0.0465(8) 0.0050(7) 0.0220(7) 0.0312(9)
N1 0.0891(14) 0.0832(13) 0.0523(10) 0.0071(9) 0.0253(10) 0.0250(11)
C3 0.0668(13) 0.0673(13) 0.0492(11) -0.0003(9) 0.0198(9) 0.0034(11)
C2 0.0768(15) 0.0660(13) 0.0462(11) 0.0013(10) 0.0147(9) -0.0064(10)
N2 0.1132(17) 0.0859(14) 0.0475(10) 0.0038(10) 0.0291(11) 0.0286(12)
C4 0.111(2) 0.0922(19) 0.0635(15) 0.0170(14) 0.0176(15) 0.022(2)
C1 0.0659(13) 0.0655(12) 0.0475(11) 0.0067(9) 0.0158(9) -0.0040(10)

loop_
_atom_type_symbol
_atom_type_description
_atom_type_scat_dispersion_real
_atom_type_scat_dispersion_imag
_atom_type_scat_source
C C 0.0033 0.0016 'International Tables Vol C Tables 4.2.6.8 and 6.1.1.4'
H H 0.0000 0.0000 'International Tables Vol C Tables 4.2.6.8 and 6.1.1.4'
N N 0.0061 0.0033 'International Tables Vol C Tables 4.2.6.8 and 6.1.1.4'
O O 0.0106 0.0060 'International Tables Vol C Tables 4.2.6.8 and 6.1.1.4'

loop_
_geom_angle_atom_site_label_1
_geom_angle_atom_site_label_2
_geom_angle_atom_site_label_3
_geom_angle
_geom_angle_site_symmetry_1
C3 N1 C4 125.6(2) .
O3 C3 N1 120.24(18) .
O3 C3 N2 120.4(2) .
N1 C3 N2 119.4(2) .
C2 C2 C1 123.1(2) 3_767
O1 C1 O2 123.51(19) .
O1 C1 C2 122.91(17) .
O2 C1 C2 113.59(17) .

loop_
_geom_bond_atom_site_label_1
_geom_bond_atom_site_label_2
_geom_bond_distance
_geom_bond_site_symmetry_2
O1 C1 1.212(2) .
O2 C1 1.301(2) .
O3 C3 1.256(2) .
N1 C3 1.325(3) .
N1 C4 1.438(3) .
C3 N2 1.329(3) .
C2 C2 1.305(4) 3_767
C2 C1 1.474(3) .

loop_
_geom_hbond_atom_site_label_D
_geom_hbond_atom_site_label_H
_geom_hbond_atom_site_label_A
_geom_hbond_distance_DH
_geom_hbond_distance_HA
_geom_hbond_distance_DA
_geom_hbond_angle_DHA
_geom_hbond_site_symmetry_A
O2 H2 O3 1.07(3) 1.48(3) 2.5359(19) 166(3) 2_646
N2 H4 O1 0.96(3) 1.98(3) 2.928(3) 170(2) 2_656
